data_2015887
loop_
_publ_author_name
'Ojala, William H.'
'Arola, Trina M.'
'Herrera, Nell'
'Balidemaj, Barjeta'
'Ojala, Charles R.'

_publ_section_title
;
 Isomeric Schiff bases related by dual imino-group reversals
;
_journal_coeditor_code FA3067
_journal_issue 4
_journal_name_full 'Acta Crystallographica Section C'
_journal_page_first o207
_journal_page_last o211
_journal_paper_doi 10.1107/S0108270107006233
_journal_volume 63
_journal_year 2007
_chemical_formula_iupac 'C22 H20 N2 O2'
_chemical_formula_moiety 'C22 H20 N2 O2'
_chemical_formula_sum 'C22 H20 N2 O2'
_chemical_formula_weight 344.40
_chemical_melting_point .149E-148
_chemical_name_systematic
;
N,N'-bis(2-methoxybenzylidene)phenylene-1,4-diamine
;
_space_group_IT_number 14
_symmetry_cell_setting monoclinic
_symmetry_space_group_name_Hall '-P 2yn'
_symmetry_space_group_name_H-M 'P 1 21/n 1'
_atom_sites_solution_hydrogens geom
_atom_sites_solution_primary direct
_atom_sites_solution_secondary difmap
_audit_creation_method SHELXL-97
_cell_angle_alpha 90.00
_cell_angle_beta 90.1850(10)
_cell_angle_gamma 90.00
_cell_formula_units_Z 2
_cell_length_a 5.9580(5)
_cell_length_b 12.2984(10)
_cell_length_c 11.9168(9)
_cell_measurement_reflns_used 2198
_cell_measurement_temperature 173(2)
_cell_measurement_theta_max 25.023
_cell_measurement_theta_min 2.380
_cell_volume 873.19(12)
_computing_cell_refinement 'SAINT-Plus,(Bruker, 2003)'
_computing_data_collection 'SMART (Bruker, 2001)'
_computing_data_reduction SAINT-Plus
_computing_molecular_graphics 'PLATON (Spek, 2003)'
_computing_publication_material SHELXL97
_computing_structure_refinement 'SHELXL97 (Sheldrick, 1997)'
_computing_structure_solution 'SHELXS97 (Sheldrick, 1990)'
_diffrn_ambient_temperature 173(2)
_diffrn_measured_fraction_theta_full 1.000
_diffrn_measured_fraction_theta_max 1.000
_diffrn_measurement_device_type 'Bruker PLATFORM/SMART CCD area-detector'
_diffrn_measurement_method '\f and \w scans'
_diffrn_radiation_monochromator graphite
_diffrn_radiation_source 'normal-focus sealed tube'
_diffrn_radiation_type MoK\a
_diffrn_radiation_wavelength 0.71073
_diffrn_reflns_av_R_equivalents 0.0213
_diffrn_reflns_av_sigmaI/netI 0.0147
_diffrn_reflns_limit_h_max 7
_diffrn_reflns_limit_h_min -7
_diffrn_reflns_limit_k_max 14
_diffrn_reflns_limit_k_min -14
_diffrn_reflns_limit_l_max 14
_diffrn_reflns_limit_l_min -14
_diffrn_reflns_number 7597
_diffrn_reflns_theta_full 25.04
_diffrn_reflns_theta_max 25.04
_diffrn_reflns_theta_min 2.38
_exptl_absorpt_coefficient_mu 0.085
_exptl_absorpt_correction_T_max 0.982
_exptl_absorpt_correction_T_min 0.957
_exptl_absorpt_correction_type multi-scan
_exptl_absorpt_process_details '(SADABS; Bruker, 2000; Blessing, 1995)'
_exptl_crystal_colour yellow
_exptl_crystal_density_diffrn 1.310
_exptl_crystal_density_method 'not measured'
_exptl_crystal_description needle
_exptl_crystal_F_000 364
_exptl_crystal_size_max 0.48
_exptl_crystal_size_mid 0.20
_exptl_crystal_size_min 0.18
_refine_diff_density_max 0.145
_refine_diff_density_min -0.198
_refine_ls_extinction_method none
_refine_ls_goodness_of_fit_ref 1.142
_refine_ls_hydrogen_treatment constr
_refine_ls_matrix_type full
_refine_ls_number_parameters 119
_refine_ls_number_reflns 1543
_refine_ls_number_restraints 0
_refine_ls_restrained_S_all 1.142
_refine_ls_R_factor_all 0.0430
_refine_ls_R_factor_gt 0.0389
_refine_ls_shift/su_max 0.000
_refine_ls_shift/su_mean 0.000
_refine_ls_structure_factor_coef Fsqd
_refine_ls_weighting_details 'calc w=1/[\s^2^(Fo^2^)+(0.0366P)^2^+0.2820P] where P=(Fo^2^+2Fc^2^)/3'
_refine_ls_weighting_scheme calc
_refine_ls_wR_factor_gt 0.0918
_refine_ls_wR_factor_ref 0.0938
_reflns_number_gt 1418
_reflns_number_total 1543
_reflns_threshold_expression I>2\s(I)
_cod_data_source_file fa3067.cif
_cod_data_source_block I
_cod_original_sg_symbol_H-M 'P 21/n'
_cod_database_code 2015887
_cod_database_fobs_code 2015887

loop_
_symmetry_equiv_pos_as_xyz
'x, y, z'
'-x+1/2, y+1/2, -z+1/2'
'-x, -y, -z'
'x-1/2, -y-1/2, z-1/2'

loop_
_atom_site_type_symbol
_atom_site_label
_atom_site_fract_x
_atom_site_fract_y
_atom_site_fract_z
_atom_site_U_iso_or_equiv
_atom_site_adp_type
_atom_site_calc_flag
_atom_site_refinement_flags
_atom_site_occupancy
C C1 0.0407(2) 0.18569(11) 0.15406(11) 0.0266(3) Uani d . 1
C C2 0.0632(2) 0.07187(11) 0.14866(11) 0.0269(3) Uani d . 1
C C3 -0.0952(2) 0.00537(11) 0.19891(11) 0.0303(3) Uani d . 1
H H3 -0.0793 -0.0714 0.1952 0.036 Uiso calc R 1
C C4 -0.2761(2) 0.05025(12) 0.25424(12) 0.0330(3) Uani d . 1
H H4 -0.3845 0.0041 0.2879 0.040 Uiso calc R 1
C C5 -0.3007(2) 0.16227(12) 0.26102(12) 0.0342(3) Uani d . 1
H H5 -0.4251 0.1929 0.2994 0.041 Uiso calc R 1
C C6 -0.1429(2) 0.22868(11) 0.21155(11) 0.0301(3) Uani d . 1
H H6 -0.1595 0.3053 0.2167 0.036 Uiso calc R 1
C C7 0.2881(3) -0.08005(11) 0.09169(13) 0.0363(4) Uani d . 1
H H7A 0.3024 -0.1055 0.1693 0.054 Uiso calc R 1
H H7B 0.4276 -0.0950 0.0512 0.054 Uiso calc R 1
H H7C 0.1634 -0.1180 0.0549 0.054 Uiso calc R 1
C C8 0.2015(2) 0.25688(11) 0.09754(11) 0.0289(3) Uani d . 1
H H8 0.3150 0.2253 0.0522 0.035 Uiso calc R 1
C C9 0.3524(2) 0.42638(10) 0.05186(10) 0.0251(3) Uani d . 1
C C10 0.2974(2) 0.53613(10) 0.04102(11) 0.0280(3) Uani d . 1
H H10 0.1581 0.5614 0.0695 0.034 Uiso calc R 1
C C11 0.5591(2) 0.39127(10) 0.01014(11) 0.0278(3) Uani d . 1
H H11 0.6009 0.3170 0.0171 0.033 Uiso calc R 1
N N1 0.19386(19) 0.35969(9) 0.10739(9) 0.0281(3) Uani d . 1
O O1 0.24547(17) 0.03454(7) 0.09121(8) 0.0355(3) Uani d . 1

loop_
_atom_site_aniso_label
_atom_site_aniso_U_11
_atom_site_aniso_U_22
_atom_site_aniso_U_33
_atom_site_aniso_U_12
_atom_site_aniso_U_13
_atom_site_aniso_U_23
C1 0.0287(7) 0.0229(7) 0.0284(7) -0.0026(5) 0.0012(6) 0.0020(5)
C2 0.0294(7) 0.0237(7) 0.0277(7) -0.0009(5) 0.0017(5) 0.0003(5)
C3 0.0350(8) 0.0202(7) 0.0357(8) -0.0038(6) 0.0018(6) 0.0033(6)
C4 0.0315(8) 0.0299(8) 0.0375(8) -0.0074(6) 0.0050(6) 0.0060(6)
C5 0.0304(8) 0.0308(8) 0.0413(8) 0.0001(6) 0.0088(6) 0.0020(6)
C6 0.0321(8) 0.0208(7) 0.0374(8) -0.0009(5) 0.0048(6) 0.0010(6)
C7 0.0439(9) 0.0215(7) 0.0434(8) 0.0037(6) 0.0072(7) -0.0004(6)
C8 0.0300(8) 0.0246(7) 0.0320(7) -0.0004(5) 0.0063(6) -0.0002(6)
C9 0.0277(7) 0.0214(7) 0.0263(7) -0.0022(5) 0.0019(5) 0.0005(5)
C10 0.0263(7) 0.0234(7) 0.0344(7) 0.0014(5) 0.0063(5) -0.0006(6)
C11 0.0304(8) 0.0164(6) 0.0367(8) 0.0009(5) 0.0036(6) 0.0016(5)
N1 0.0294(6) 0.0214(6) 0.0337(6) -0.0017(5) 0.0061(5) 0.0024(5)
O1 0.0386(6) 0.0207(5) 0.0471(6) 0.0010(4) 0.0157(5) 0.0002(4)

loop_
_atom_type_symbol
_atom_type_description
_atom_type_scat_dispersion_real
_atom_type_scat_dispersion_imag
_atom_type_scat_source
C C 0.0033 0.0016 'International Tables Vol C Tables 4.2.6.8 and 6.1.1.4'
H H 0.0000 0.0000 'International Tables Vol C Tables 4.2.6.8 and 6.1.1.4'
N N 0.0061 0.0033 'International Tables Vol C Tables 4.2.6.8 and 6.1.1.4'
O O 0.0106 0.0060 'International Tables Vol C Tables 4.2.6.8 and 6.1.1.4'

loop_
_geom_angle_atom_site_label_1
_geom_angle_atom_site_label_2
_geom_angle_atom_site_label_3
_geom_angle_site_symmetry_1
_geom_angle
_geom_angle_publ_flag
C6 C1 C2 . 118.29(12) n
C6 C1 C8 . 120.95(12) n
C2 C1 C8 . 120.72(12) n
O1 C2 C3 . 124.20(12) n
O1 C2 C1 . 115.70(11) n
C3 C2 C1 . 120.10(12) n
C4 C3 C2 . 120.27(13) n
C4 C3 H3 . 120 n
C2 C3 H3 . 120 n
C3 C4 C5 . 120.50(13) n
C3 C4 H4 . 120 n
C5 C4 H4 . 120 n
C6 C5 C4 . 119.39(13) n
C6 C5 H5 . 120 n
C4 C5 H5 . 120 n
C5 C6 C1 . 121.44(13) n
C5 C6 H6 . 119 n
C1 C6 H6 . 119 n
O1 C7 H7A . 110 n
O1 C7 H7B . 110 n
H7A C7 H7B . 110 n
O1 C7 H7C . 110 n
H7A C7 H7C . 110 n
H7B C7 H7C . 110 n
N1 C8 C1 . 121.93(12) y
N1 C8 H8 . 119 n
C1 C8 H8 . 119 n
C10 C9 C11 . 118.24(12) n
C10 C9 N1 . 116.52(11) n
C11 C9 N1 . 125.23(12) n
C11 C10 C9 3_665 121.41(12) n
C11 C10 H10 3_665 119 n
C9 C10 H10 . 119 n
C10 C11 C9 3_665 120.35(12) n
C10 C11 H11 3_665 120 n
C9 C11 H11 . 120 n
C8 N1 C9 . 120.58(11) y
C2 O1 C7 . 118.05(11) y

loop_
_geom_bond_atom_site_label_1
_geom_bond_atom_site_label_2
_geom_bond_site_symmetry_2
_geom_bond_distance
_geom_bond_publ_flag
C1 C6 . 1.3964(19) n
C1 C2 . 1.4077(19) n
C1 C8 . 1.4640(18) y
C2 O1 . 1.3650(16) y
C2 C3 . 1.3865(19) n
C3 C4 . 1.380(2) n
C3 H3 . 0.95 n
C4 C5 . 1.388(2) n
C4 H4 . 0.95 n
C5 C6 . 1.3790(19) n
C5 H5 . 0.95 n
C6 H6 . 0.95 n
C7 O1 . 1.4320(16) y
C7 H7A . 0.98 n
C7 H7B . 0.98 n
C7 H7C . 0.98 n
C8 N1 . 1.2707(18) y
C8 H8 . 0.95 n
C9 C10 . 1.3949(19) n
C9 C11 . 1.3977(18) n
C9 N1 . 1.4167(17) y
C10 C11 3_665 1.3798(18) n
C10 H10 . 0.95 n
C11 H11 . 0.95 n

loop_
_geom_torsion_atom_site_label_1
_geom_torsion_atom_site_label_2
_geom_torsion_atom_site_label_3
_geom_torsion_atom_site_label_4
_geom_torsion_site_symmetry_4
_geom_torsion
_geom_torsion_publ_flag
C6 C1 C2 O1 . 179.86(12) n
C8 C1 C2 O1 . 1.90(19) n
C6 C1 C2 C3 . 0.5(2) n
C8 C1 C2 C3 . -177.49(12) n
O1 C2 C3 C4 . -179.20(12) n
C1 C2 C3 C4 . 0.1(2) n
C2 C3 C4 C5 . -0.5(2) n
C3 C4 C5 C6 . 0.2(2) n
C4 C5 C6 C1 . 0.4(2) n
C2 C1 C6 C5 . -0.7(2) n
C8 C1 C6 C5 . 177.21(13) n
C6 C1 C8 N1 . 7.0(2) n
C2 C1 C8 N1 . -175.14(13) y
C11 C9 C10 C11 3_665 0.5(2) n
N1 C9 C10 C11 3_665 179.05(12) n
C10 C9 C11 C10 3_665 -0.5(2) n
N1 C9 C11 C10 3_665 -178.91(12) n
C1 C8 N1 C9 . 179.82(11) y
C10 C9 N1 C8 . 162.75(13) y
C11 C9 N1 C8 . -18.8(2) n
C3 C2 O1 C7 . -6.2(2) n
C1 C2 O1 C7 . 174.42(12) y
